data_2210951
loop_
_publ_author_name
'Xin-Hong Chang'

_publ_section_title
;
 2-(Prop-2-ynyloxy)benzaldehyde
;
_journal_coeditor_code CV2136
_journal_issue 11
_journal_name_full 'Acta Crystallographica Section E'
_journal_page_first o5102
_journal_page_last o5103
_journal_paper_doi 10.1107/S1600536806042127
_journal_volume 62
_journal_year 2006
_chemical_formula_iupac 'C10 H8 O2'
_chemical_formula_moiety 'C10 H8 O2'
_chemical_formula_sum 'C10 H8 O2'
_chemical_formula_weight 160.16
_chemical_name_systematic
;
2-(prop-2-ynyloxy)benzaldehyde
;
_space_group_IT_number 2
_symmetry_cell_setting triclinic
_symmetry_space_group_name_Hall '-P 1'
_symmetry_space_group_name_H-M 'P -1'
_atom_sites_solution_hydrogens geom
_atom_sites_solution_primary direct
_atom_sites_solution_secondary difmap
_audit_creation_method SHELXL-97
_cell_angle_alpha 66.980(4)
_cell_angle_beta 80.218(5)
_cell_angle_gamma 87.632(5)
_cell_formula_units_Z 2
_cell_length_a 4.4758(16)
_cell_length_b 10.043(4)
_cell_length_c 10.057(4)
_cell_measurement_reflns_used 2774
_cell_measurement_temperature 298(2)
_cell_measurement_theta_max 22.64
_cell_measurement_theta_min 2.44
_cell_volume 409.9(3)
_computing_cell_refinement 'SAINT (Bruker, 1999)'
_computing_data_collection 'SMART (Bruker, 1998)'
_computing_data_reduction SAINT
_computing_molecular_graphics 'SHELXTL (Bruker, 1999)'
_computing_publication_material SHELXTL
_computing_structure_refinement 'SHELXL97 (Sheldrick, 1997)'
_computing_structure_solution 'SHELXS97 (Sheldrick, 1997)'
_diffrn_ambient_temperature 293(2)
_diffrn_measured_fraction_theta_full 0.981
_diffrn_measured_fraction_theta_max 0.981
_diffrn_measurement_device_type 'Bruker SMART CCD area-detector'
_diffrn_measurement_method '\f and \w'
_diffrn_radiation_monochromator graphite
_diffrn_radiation_source 'fine-focus sealed tube'
_diffrn_radiation_type MoK\a
_diffrn_radiation_wavelength 0.71073
_diffrn_reflns_av_R_equivalents 0.0117
_diffrn_reflns_av_sigmaI/netI 0.0241
_diffrn_reflns_limit_h_max 5
_diffrn_reflns_limit_h_min -5
_diffrn_reflns_limit_k_max 11
_diffrn_reflns_limit_k_min -11
_diffrn_reflns_limit_l_max 10
_diffrn_reflns_limit_l_min -11
_diffrn_reflns_number 2066
_diffrn_reflns_theta_full 25.00
_diffrn_reflns_theta_max 25.00
_diffrn_reflns_theta_min 2.20
_diffrn_standards_decay_% 0
_diffrn_standards_interval_count 0
_diffrn_standards_number 0
_exptl_absorpt_coefficient_mu 0.090
_exptl_absorpt_correction_T_max 0.9700
_exptl_absorpt_correction_T_min 0.9563
_exptl_absorpt_correction_type multi-scan
_exptl_absorpt_process_details '(SADABS; Sheldrick, 1996)'
_exptl_crystal_colour colourless
_exptl_crystal_density_diffrn 1.298
_exptl_crystal_density_method 'not measured'
_exptl_crystal_description block
_exptl_crystal_F_000 168
_exptl_crystal_size_max 0.50
_exptl_crystal_size_mid 0.36
_exptl_crystal_size_min 0.34
_refine_diff_density_max 0.145
_refine_diff_density_min -0.231
_refine_ls_extinction_method none
_refine_ls_goodness_of_fit_ref 1.055
_refine_ls_hydrogen_treatment mixed
_refine_ls_matrix_type full
_refine_ls_number_parameters 113
_refine_ls_number_reflns 1416
_refine_ls_number_restraints 0
_refine_ls_restrained_S_all 1.055
_refine_ls_R_factor_all 0.0574
_refine_ls_R_factor_gt 0.0481
_refine_ls_shift/su_max 0.000
_refine_ls_shift/su_mean 0.000
_refine_ls_structure_factor_coef Fsqd
_refine_ls_weighting_details 'calc w=1/[\s^2^(Fo^2^)+(0.0739P)^2^+0.0349P] where P=(Fo^2^+2Fc^2^)/3'
_refine_ls_weighting_scheme calc
_refine_ls_wR_factor_gt 0.1238
_refine_ls_wR_factor_ref 0.1312
_reflns_number_gt 1158
_reflns_number_total 1416
_reflns_threshold_expression I>2\s(I)
_cod_data_source_file cv2136.cif
_cod_data_source_block I
_cod_depositor_comments
;
The following automatic conversions were performed:
'_symmetry_cell_setting' value 'Triclinic' changed to 'triclinic'
according to '/home/saulius/struct/CIF-dictionaries/cif_core.dic'
dictionary named 'cif_core.dic' version 2.4.1 from 2010-06-29.

Automatic conversion script
Id: cif_fix_enum 1527 2010-12-29 10:47:43Z saulius 

The following automatic conversions were performed:

'_symmetry_cell_setting' value 'Triclinic' changed to 'triclinic'
according to /home/saulius/struct/CIF-dictionaries/cif_core.dic
dictionary named 'cif_core.dic' version 2.4.1 from 2010-06-29.

Automatic conversion script
Id: cif_fix_values 1715 2011-07-08 13:25:40Z adriana 
;
_cod_database_code 2210951
_cod_database_fobs_code 2210951

loop_
_symmetry_equiv_pos_as_xyz
'x, y, z'
'-x, -y, -z'

loop_
_atom_site_type_symbol
_atom_site_label
_atom_site_fract_x
_atom_site_fract_y
_atom_site_fract_z
_atom_site_U_iso_or_equiv
_atom_site_adp_type
_atom_site_calc_flag
_atom_site_refinement_flags
_atom_site_occupancy
O O1 0.5167(3) 0.38679(13) 0.76502(15) 0.0747(5) Uani d . 1
O O2 0.1836(3) 0.69206(12) 0.90225(12) 0.0601(4) Uani d . 1
C C1 0.2338(4) 0.59947(16) 0.71858(18) 0.0471(4) Uani d . 1
C C2 0.1718(4) 0.60703(19) 0.5850(2) 0.0567(5) Uani d . 1
H H2A 0.2497 0.5376 0.5497 0.068 Uiso calc R 1
C C3 -0.0004(5) 0.7136(2) 0.5043(2) 0.0627(5) Uani d . 1
H H3A -0.0370 0.7176 0.4145 0.075 Uiso calc R 1
C C4 -0.1195(4) 0.8153(2) 0.5576(2) 0.0625(5) Uani d . 1
H H4A -0.2398 0.8872 0.5039 0.075 Uiso calc R 1
C C5 -0.0630(4) 0.81210(18) 0.6892(2) 0.0573(5) Uani d . 1
H H5A -0.1433 0.8819 0.7235 0.069 Uiso calc R 1
C C6 0.1139(4) 0.70445(16) 0.77052(17) 0.0477(4) Uani d . 1
C C7 0.4233(4) 0.48508(18) 0.7999(2) 0.0586(5) Uani d . 1
H H7A 0.4758 0.4880 0.8843 0.070 Uiso calc R 1
C C8 0.0804(5) 0.80090(19) 0.95746(19) 0.0594(5) Uani d . 1
H H8A 0.1067 0.7675 1.0591 0.071 Uiso calc R 1
H H8B -0.1346 0.8142 0.9543 0.071 Uiso calc R 1
C C9 0.2414(4) 0.9400(2) 0.87474(19) 0.0553(5) Uani d . 1
C C10 0.3692(5) 1.0517(3) 0.8132(2) 0.0691(6) Uani d . 1
H H8 0.473(6) 1.139(3) 0.767(3) 0.107(9) Uiso d . 1

loop_
_atom_site_aniso_label
_atom_site_aniso_U_11
_atom_site_aniso_U_22
_atom_site_aniso_U_33
_atom_site_aniso_U_12
_atom_site_aniso_U_13
_atom_site_aniso_U_23
O1 0.0939(11) 0.0513(8) 0.0866(10) 0.0146(7) -0.0101(8) -0.0383(7)
O2 0.0838(10) 0.0474(7) 0.0578(7) 0.0133(6) -0.0136(6) -0.0300(6)
C1 0.0473(10) 0.0389(9) 0.0560(10) -0.0086(7) 0.0024(7) -0.0231(7)
C2 0.0587(11) 0.0524(10) 0.0652(11) -0.0080(8) 0.0006(9) -0.0332(9)
C3 0.0686(13) 0.0638(12) 0.0600(11) -0.0095(10) -0.0112(9) -0.0275(9)
C4 0.0641(12) 0.0526(11) 0.0710(12) -0.0014(9) -0.0189(9) -0.0209(9)
C5 0.0609(11) 0.0452(10) 0.0698(11) 0.0034(8) -0.0074(9) -0.0286(8)
C6 0.0524(10) 0.0396(9) 0.0517(9) -0.0062(7) -0.0004(7) -0.0212(7)
C7 0.0711(13) 0.0451(10) 0.0641(11) 0.0014(8) -0.0045(9) -0.0286(9)
C8 0.0759(13) 0.0526(10) 0.0557(10) 0.0086(9) -0.0032(9) -0.0315(8)
C9 0.0656(12) 0.0521(11) 0.0591(10) 0.0107(9) -0.0107(9) -0.0341(9)
C10 0.0775(15) 0.0609(14) 0.0784(14) 0.0005(11) -0.0104(11) -0.0380(11)

loop_
_atom_type_symbol
_atom_type_description
_atom_type_scat_dispersion_real
_atom_type_scat_dispersion_imag
_atom_type_scat_source
C C 0.0033 0.0016 'International Tables Vol C Tables 4.2.6.8 and 6.1.1.4'
H H 0.0000 0.0000 'International Tables Vol C Tables 4.2.6.8 and 6.1.1.4'
O O 0.0106 0.0060 'International Tables Vol C Tables 4.2.6.8 and 6.1.1.4'

loop_
_geom_angle_atom_site_label_1
_geom_angle_atom_site_label_2
_geom_angle_atom_site_label_3
_geom_angle
C6 O2 C8 118.43(13)
C2 C1 C6 118.43(16)
C2 C1 C7 119.84(15)
C6 C1 C7 121.72(16)
C3 C2 C1 121.75(17)
C3 C2 H2A 119.1
C1 C2 H2A 119.1
C2 C3 C4 119.11(17)
C2 C3 H3A 120.4
C4 C3 H3A 120.4
C5 C4 C3 121.04(18)
C5 C4 H4A 119.5
C3 C4 H4A 119.5
C4 C5 C6 119.77(17)
C4 C5 H5A 120.1
C6 C5 H5A 120.1
O2 C6 C5 124.23(15)
O2 C6 C1 115.88(15)
C5 C6 C1 119.89(16)
O1 C7 C1 124.47(18)
O1 C7 H7A 117.8
C1 C7 H7A 117.8
O2 C8 C9 113.00(14)
O2 C8 H8A 109.0
C9 C8 H8A 109.0
O2 C8 H8B 109.0
C9 C8 H8B 109.0
H8A C8 H8B 107.8
C10 C9 C8 177.71(18)
C9 C10 H8 178.4(17)

loop_
_geom_bond_atom_site_label_1
_geom_bond_atom_site_label_2
_geom_bond_distance
O1 C7 1.208(2)
O2 C6 1.370(2)
O2 C8 1.4362(19)
C1 C2 1.390(3)
C1 C6 1.400(2)
C1 C7 1.459(3)
C2 C3 1.365(3)
C2 H2A 0.9300
C3 C4 1.379(3)
C3 H3A 0.9300
C4 C5 1.377(2)
C4 H4A 0.9300
C5 C6 1.386(3)
C5 H5A 0.9300
C7 H7A 0.9300
C8 C9 1.461(3)
C8 H8A 0.9700
C8 H8B 0.9700
C9 C10 1.165(3)
C10 H8 0.92(3)

loop_
_geom_hbond_atom_site_label_D
_geom_hbond_atom_site_label_H
_geom_hbond_atom_site_label_A
_geom_hbond_site_symmetry_A
_geom_hbond_distance_DH
_geom_hbond_distance_HA
_geom_hbond_distance_DA
_geom_hbond_angle_DHA
C10 H8 O1 1_565 0.92(3) 2.50(3) 3.286(3) 144(2)

loop_
_geom_torsion_atom_site_label_1
_geom_torsion_atom_site_label_2
_geom_torsion_atom_site_label_3
_geom_torsion_atom_site_label_4
_geom_torsion
C6 C1 C2 C3 0.2(3)
C7 C1 C2 C3 -178.95(15)
C1 C2 C3 C4 -0.9(3)
C2 C3 C4 C5 1.1(3)
C3 C4 C5 C6 -0.6(3)
C8 O2 C6 C5 -3.2(2)
C8 O2 C6 C1 176.79(14)
C4 C5 C6 O2 179.85(15)
C4 C5 C6 C1 -0.1(3)
C2 C1 C6 O2 -179.69(14)
C7 C1 C6 O2 -0.5(2)
C2 C1 C6 C5 0.3(2)
C7 C1 C6 C5 179.44(16)
C2 C1 C7 O1 -5.7(3)
C6 C1 C7 O1 175.12(16)
C6 O2 C8 C9 -71.0(2)

loop_
_cod_related_entry_id
_cod_related_entry_database
_cod_related_entry_code
1 ChemSpider 506770
